data_7123187
loop_
_publ_author_name
'He, Yonghe'
'Huang, Mengjiao'
'Deng, Xiangling'
'Sheng Xian, CHENG'
'Wong, Yan-Lung'
'Hou, Yunlong'
'Zeller, Matthias'
'He, Jun'
'Xu, Zhengtao'

_publ_section_title
;
 Janus Triple Tripods Build up a Microporous Manifold for HgCl2 and I2
 Uptake
;
_journal_name_full 'Chemical Communications'
_journal_paper_doi 10.1039/C9CC00330D
_journal_year 2019
_chemical_formula_moiety 'C51 H45 Eu N4 O8 S6, 2.5(C3 H7 N O), 0.7925(H2 O)'
_chemical_formula_sum 'C58.5 H64.08 Eu N6.5 O11.29 S6'
_chemical_formula_weight 1383.23
_space_group_crystal_system monoclinic
_space_group_IT_number 15
_space_group_name_Hall '-C 2yc'
_space_group_name_H-M_alt 'C 1 2/c 1'
_symmetry_space_group_name_Hall '-C 2yc'
_symmetry_space_group_name_H-M 'C 1 2/c 1'
_atom_sites_solution_hydrogens mixed
_atom_sites_solution_primary direct
_atom_sites_solution_secondary difmap
_audit_creation_method SHELXL-2018/3
_audit_update_record
;
2019-01-04 deposited with the CCDC.    2019-03-22 downloaded from the CCDC.
;
_cell_angle_alpha 90
_cell_angle_beta 122.942(4)
_cell_angle_gamma 90
_cell_formula_units_Z 8
_cell_length_a 48.151(12)
_cell_length_b 9.652(2)
_cell_length_c 32.614(8)
_cell_measurement_reflns_used 9594
_cell_measurement_temperature 100(2)
_cell_measurement_theta_max 27.4239
_cell_measurement_theta_min 2.4636
_cell_volume 12720(5)
_computing_cell_refinement 'SAINT V8.34A (Bruker, 2016)'
_computing_data_collection 'APEX2 v2014.7-1 (Bruker, 2014)'
_computing_data_reduction 'SAINT V8.34A (Bruker, 2016)'
_computing_structure_refinement
;  
SHELXL-2018/3 (Sheldrick, 2015, 2018), 
SHELXLE Rev924 (H\"ubschle et al., 2011)
;
_computing_structure_solution 'SHELXS-97 (Sheldrick, 2008)'
_diffrn_ambient_temperature 100(2)
_diffrn_measured_fraction_theta_full 0.995
_diffrn_measured_fraction_theta_max 0.921
_diffrn_measurement_device_type 'Bruker SMART APEX II CCD diffractometer'
_diffrn_measurement_method 'omega and phi scans'
_diffrn_radiation_type MoK\a
_diffrn_radiation_wavelength 0.71073
_diffrn_reflns_av_R_equivalents 0.0442
_diffrn_reflns_av_unetI/netI 0.0612
_diffrn_reflns_Laue_measured_fraction_full 0.995
_diffrn_reflns_Laue_measured_fraction_max 0.921
_diffrn_reflns_limit_h_max 52
_diffrn_reflns_limit_h_min -60
_diffrn_reflns_limit_k_max 12
_diffrn_reflns_limit_k_min -12
_diffrn_reflns_limit_l_max 42
_diffrn_reflns_limit_l_min -31
_diffrn_reflns_number 37169
_diffrn_reflns_point_group_measured_fraction_full 0.995
_diffrn_reflns_point_group_measured_fraction_max 0.921
_diffrn_reflns_theta_full 25.242
_diffrn_reflns_theta_max 28.244
_diffrn_reflns_theta_min 2.381
_diffrn_source 'sealed tube X-ray source'
_exptl_absorpt_coefficient_mu 1.245
_exptl_absorpt_correction_T_max 0.7455
_exptl_absorpt_correction_T_min 0.6248
_exptl_absorpt_correction_type multi-scan
_exptl_absorpt_process_details SADABS-2014/3
_exptl_crystal_colour colourless
_exptl_crystal_density_diffrn 1.445
_exptl_crystal_description block
_exptl_crystal_F_000 5679
_exptl_crystal_size_max 0.280
_exptl_crystal_size_mid 0.170
_exptl_crystal_size_min 0.080
_refine_diff_density_max 0.988
_refine_diff_density_min -1.049
_refine_diff_density_rms 0.109
_refine_ls_extinction_method none
_refine_ls_goodness_of_fit_ref 1.009
_refine_ls_hydrogen_treatment mixed
_refine_ls_matrix_type full
_refine_ls_number_parameters 922
_refine_ls_number_reflns 14491
_refine_ls_number_restraints 407
_refine_ls_restrained_S_all 1.036
_refine_ls_R_factor_all 0.0651
_refine_ls_R_factor_gt 0.0408
_refine_ls_shift/su_max 0.003
_refine_ls_shift/su_mean 0.000
_refine_ls_structure_factor_coef Fsqd
_refine_ls_weighting_details 'w=1/[\s^2^(Fo^2^)+(0.0365P)^2^+35.4300P] where P=(Fo^2^+2Fc^2^)/3'
_refine_ls_weighting_scheme calc
_refine_ls_wR_factor_gt 0.0855
_refine_ls_wR_factor_ref 0.0968
_reflns_Friedel_coverage 0.000
_reflns_number_gt 10999
_reflns_number_total 14491
_reflns_threshold_expression 'I > 2\s(I)'
_cod_data_source_file c9cc00330d2.cif
_cod_data_source_block 161101TUQD_0m
_cod_original_formula_sum 'C58.50 H64.08 Eu N6.50 O11.29 S6'
_cod_database_code 7123187
_shelx_shelxl_version_number 2018/3
_shelx_space_group_comment
;
The symmetry employed for this shelxl refinement is uniquely defined
by the following loop, which should always be used as a source of
symmetry information in preference to the above space-group names.
They are only intended as comments.
;
_shelx_estimated_absorpt_t_min 0.722
_shelx_estimated_absorpt_t_max 0.907

loop_
_space_group_symop_operation_xyz
'x, y, z'
'-x, y, -z+1/2'
'x+1/2, y+1/2, z'
'-x+1/2, y+1/2, -z+1/2'
'-x, -y, -z'
'x, -y, z-1/2'
'-x+1/2, -y+1/2, -z'
'x+1/2, -y+1/2, z-1/2'

loop_
_atom_site_label
_atom_site_type_symbol
_atom_site_fract_x
_atom_site_fract_y
_atom_site_fract_z
_atom_site_U_iso_or_equiv
_atom_site_adp_type
_atom_site_occupancy
_atom_site_site_symmetry_order
_atom_site_calc_flag
_atom_site_refinement_flags_posn
_atom_site_refinement_flags_adp
_atom_site_refinement_flags_occupancy
_atom_site_disorder_assembly
_atom_site_disorder_group
C1 C 0.20380(9) 0.2423(4) 0.01909(13) 0.0233(8) Uani 1 1 d . . . . .
C2 C 0.18386(9) 0.3110(4) 0.03599(13) 0.0249(8) Uani 1 1 d . . . . .
C3 C 0.15266(10) 0.2605(4) 0.02054(15) 0.0341(9) Uani 1 1 d . . . . .
H3 H 0.144317 0.181728 -0.000255 0.041 Uiso 1 1 calc R U . . .
C4 C 0.13357(10) 0.3235(5) 0.03507(15) 0.0366(10) Uani 1 1 d . . . . .
H4 H 0.112176 0.288313 0.024018 0.044 Uiso 1 1 calc R U . . .
C5 C 0.14549(10) 0.4374(4) 0.06560(14) 0.0315(9) Uani 1 1 d . . . . .
C6 C 0.17682(11) 0.4862(5) 0.08191(17) 0.0428(11) Uani 1 1 d . . . . .
H6 H 0.185375 0.563177 0.103534 0.051 Uiso 1 1 calc R U . . .
C7 C 0.19594(10) 0.4242(4) 0.06708(15) 0.0366(10) Uani 1 1 d . . . . .
H7 H 0.217350 0.459463 0.078256 0.044 Uiso 1 1 calc R U . . .
C8 C 0.12482(10) 0.5057(4) 0.08131(15) 0.0321(9) Uani 1 1 d . . . . .
C9 C 0.09350(10) 0.5535(5) 0.04728(15) 0.0398(10) Uani 1 1 d . . . . .
H9 H 0.084782 0.541441 0.013469 0.048 Uiso 1 1 calc R U . . .
C10 C 0.07433(10) 0.6196(5) 0.06181(15) 0.0360(10) Uani 1 1 d . . . . .
C11 C 0.08702(9) 0.6344(4) 0.11187(14) 0.0259(8) Uani 1 1 d . . . . .
C12 C 0.11858(10) 0.5818(4) 0.14641(14) 0.0315(9) Uani 1 1 d D . . . .
C13 C 0.13740(10) 0.5201(5) 0.13065(15) 0.0382(10) Uani 1 1 d . . . . .
H13 H 0.159057 0.487548 0.154022 0.046 Uiso 1 1 calc R U . . .
C14 C 0.02892(18) 0.6633(10) -0.0376(2) 0.134(4) Uani 1 1 d . . . . .
H14A H 0.008208 0.707371 -0.062853 0.202 Uiso 1 1 calc R U . . .
H14B H 0.027638 0.563368 -0.043796 0.202 Uiso 1 1 calc R U . . .
H14C H 0.047388 0.702658 -0.038410 0.202 Uiso 1 1 calc R U . . .
C15 C 0.16619(13) 0.4672(7) 0.23667(18) 0.0741(19) Uani 1 1 d D . . . .
H15A H 0.158214 0.373933 0.223728 0.111 Uiso 1 1 calc R U . . .
H15B H 0.176431 0.466951 0.272125 0.111 Uiso 1 1 calc R U . . .
H15C H 0.182572 0.495887 0.229342 0.111 Uiso 1 1 calc R U . . .
C16 C 0.06736(9) 0.7017(4) 0.12946(13) 0.0251(8) Uani 1 1 d . . . . .
C17 C 0.20654(8) 1.5974(3) 0.41889(12) 0.0202(7) Uani 1 1 d . . . . .
C18 C 0.18309(8) 1.5005(4) 0.37852(12) 0.0203(7) Uani 1 1 d . . . . .
C19 C 0.19159(9) 1.3618(4) 0.38023(13) 0.0272(8) Uani 1 1 d . . . . .
H19 H 0.212842 1.330763 0.405690 0.033 Uiso 1 1 calc R U . . .
C20 C 0.16965(10) 1.2688(4) 0.34553(13) 0.0306(9) Uani 1 1 d . . . . .
H20 H 0.176116 1.174906 0.347357 0.037 Uiso 1 1 calc R U . . .
C21 C 0.13810(9) 1.3102(4) 0.30777(13) 0.0258(8) Uani 1 1 d . . . . .
C22 C 0.12994(9) 1.4500(4) 0.30505(13) 0.0305(9) Uani 1 1 d . . . . .
H22 H 0.108985 1.481920 0.278999 0.037 Uiso 1 1 calc R U . . .
C23 C 0.15224(9) 1.5428(4) 0.34017(13) 0.0279(8) Uani 1 1 d . . . . .
H23 H 0.146180 1.637550 0.337824 0.033 Uiso 1 1 calc R U . . .
C24 C 0.11523(9) 1.2038(4) 0.27194(13) 0.0272(8) Uani 1 1 d . . . . .
C25 C 0.09830(10) 1.2260(4) 0.22146(13) 0.0312(9) Uani 1 1 d . . . . .
H25 H 0.099546 1.313652 0.209276 0.037 Uiso 1 1 calc R U . . .
C26 C 0.07958(9) 1.1194(4) 0.18898(13) 0.0284(8) Uani 1 1 d . . . . .
C27 C 0.07775(9) 0.9906(4) 0.20706(13) 0.0245(8) Uani 1 1 d . . . . .
C28 C 0.09299(9) 0.9709(4) 0.25731(13) 0.0280(8) Uani 1 1 d . . . . .
C29 C 0.11217(9) 1.0770(4) 0.28953(13) 0.0297(8) Uani 1 1 d . . . . .
H29 H 0.123232 1.062613 0.323757 0.036 Uiso 1 1 calc R U . . .
C30 C 0.06864(17) 1.2977(6) 0.11437(19) 0.0773(19) Uani 1 1 d . . . . .
H30A H 0.056945 1.314513 0.079130 0.116 Uiso 1 1 calc R U . . .
H30B H 0.092562 1.297809 0.128603 0.116 Uiso 1 1 calc R U . . .
H30C H 0.063087 1.370805 0.129583 0.116 Uiso 1 1 calc R U . . .
C31 C 0.10198(14) 0.8270(5) 0.33919(16) 0.0552(13) Uani 1 1 d . . . . .
H31A H 0.088177 0.897829 0.341173 0.083 Uiso 1 1 calc R U . . .
H31B H 0.125194 0.856307 0.358518 0.083 Uiso 1 1 calc R U . . .
H31C H 0.099577 0.739149 0.352029 0.083 Uiso 1 1 calc R U . . .
C32 C 0.06225(9) 0.8687(4) 0.17321(12) 0.0232(8) Uani 1 1 d . . . . .
C33 C -0.17493(9) 0.1288(4) 0.05935(13) 0.0253(8) Uani 1 1 d . . . . .
C34 C -0.14679(9) 0.2208(4) 0.06979(13) 0.0285(8) Uani 1 1 d . . . . .
C35 C -0.11494(11) 0.1676(5) 0.09507(19) 0.0530(14) Uani 1 1 d . . . . .
H35 H -0.111441 0.072844 0.104437 0.064 Uiso 1 1 calc R U . . .
C36 C -0.08800(11) 0.2514(5) 0.10692(19) 0.0572(15) Uani 1 1 d . . . . .
H36 H -0.066470 0.212002 0.123213 0.069 Uiso 1 1 calc R U . . .
C37 C -0.09209(9) 0.3910(4) 0.09536(14) 0.0296(9) Uani 1 1 d . . . . .
C38 C -0.12392(10) 0.4423(4) 0.06989(17) 0.0430(11) Uani 1 1 d . . . . .
H38 H -0.127464 0.537599 0.061220 0.052 Uiso 1 1 calc R U . . .
C39 C -0.15092(10) 0.3581(4) 0.05662(16) 0.0409(11) Uani 1 1 d . . . . .
H39 H -0.172599 0.395985 0.038135 0.049 Uiso 1 1 calc R U . . .
C40 C -0.06271(9) 0.4797(4) 0.10876(14) 0.0286(8) Uani 1 1 d . . . . .
C41 C -0.03100(9) 0.4367(4) 0.14421(15) 0.0357(9) Uani 1 1 d . . . . .
H41 H -0.028105 0.354994 0.162387 0.043 Uiso 1 1 calc R U . . .
C42 C -0.00332(9) 0.5109(4) 0.15370(15) 0.0326(9) Uani 1 1 d . . . . .
C43 C -0.00696(9) 0.6323(4) 0.12766(13) 0.0251(8) Uani 1 1 d . . . . .
C44 C -0.03878(10) 0.6795(4) 0.09364(15) 0.0365(10) Uani 1 1 d D U . . .
C45 C -0.06620(10) 0.6036(4) 0.08478(16) 0.0399(11) Uani 1 1 d . . . . .
H45 H -0.087785 0.637509 0.061771 0.048 Uiso 1 1 calc R U . . .
C46 C 0.03383(16) 0.3368(10) 0.2336(3) 0.133(4) Uani 1 1 d . . . . .
H46A H 0.021606 0.256177 0.213547 0.200 Uiso 1 1 calc R U . . .
H46B H 0.021863 0.377712 0.247129 0.200 Uiso 1 1 calc R U . . .
H46C H 0.055900 0.307724 0.260303 0.200 Uiso 1 1 calc R U . . .
C48 C 0.02338(8) 0.7041(4) 0.13644(12) 0.0233(8) Uani 1 1 d . . . . .
Eu1 Eu 0.27413(2) 0.42974(2) 0.03647(2) 0.01629(5) Uani 1 1 d . . . . .
N1 N 0.08034(7) 0.8149(3) 0.15717(11) 0.0281(7) Uani 1 1 d . . . . .
N2 N 0.03344(7) 0.8188(3) 0.16365(11) 0.0257(7) Uani 1 1 d . . . . .
N3 N 0.03896(8) 0.6410(3) 0.11788(11) 0.0278(7) Uani 1 1 d . . . . .
O1 O 0.22915(6) 0.3024(3) 0.02535(9) 0.0275(6) Uani 1 1 d . . . . .
O2 O 0.19442(7) 0.1276(3) -0.00137(11) 0.0383(7) Uani 1 1 d . . . . .
O3 O 0.23298(6) 1.5428(2) 0.45326(8) 0.0265(6) Uani 1 1 d . . . . .
O4 O 0.19881(6) 1.7230(2) 0.41628(9) 0.0258(6) Uani 1 1 d . . . . .
O5 O -0.16937(6) 0.0259(3) 0.08697(9) 0.0317(6) Uani 1 1 d . . . . .
O6 O -0.20398(6) 0.1537(3) 0.02376(10) 0.0310(6) Uani 1 1 d . . . . .
O7 O 0.24040(7) 0.6249(3) 0.03461(11) 0.0355(7) Uani 1 1 d D . . . .
H7A H 0.2387(12) 0.649(4) 0.0574(12) 0.053 Uiso 1 1 d D U . . .
H7B H 0.2293(10) 0.679(4) 0.0117(12) 0.053 Uiso 1 1 d D U . . .
O8 O 0.28145(7) 0.4663(3) 0.11633(9) 0.0349(7) Uani 1 1 d D . . . .
N4 N 0.30548(10) 0.4737(4) 0.19799(12) 0.0513(11) Uani 1 1 d D . . . .
C49 C 0.30305(10) 0.4292(4) 0.15834(14) 0.0364(9) Uani 1 1 d D . . . .
H49 H 0.318973 0.363704 0.161940 0.044 Uiso 1 1 calc R U . . .
C50 C 0.28231(17) 0.5749(8) 0.1951(2) 0.102(3) Uani 1 1 d D . . . .
H50A H 0.294279 0.644859 0.220629 0.152 Uiso 1 1 calc R U . . .
H50B H 0.266052 0.528698 0.199615 0.152 Uiso 1 1 calc R U . . .
H50C H 0.270896 0.619827 0.162953 0.152 Uiso 1 1 calc R U . . .
C51 C 0.33295(15) 0.4318(8) 0.24681(18) 0.094(2) Uani 1 1 d D . . . .
H51A H 0.324092 0.390648 0.264873 0.141 Uiso 1 1 calc R U . . .
H51B H 0.346326 0.513231 0.264483 0.141 Uiso 1 1 calc R U . . .
H51C H 0.346768 0.363695 0.243649 0.141 Uiso 1 1 calc R U . . .
O9 O 0.2284(4) 0.7560(8) 0.1046(4) 0.087(3) Uani 0.504(6) 1 d D U P A 1
N5 N 0.2410(3) 0.9656(8) 0.1409(3) 0.072(3) Uani 0.504(6) 1 d D U P A 1
C52 C 0.2337(3) 0.8831(10) 0.1046(4) 0.074(3) Uani 0.504(6) 1 d D U P A 1
H52 H 0.232264 0.921559 0.076689 0.088 Uiso 0.504(6) 1 calc R U P A 1
C53 C 0.2414(3) 0.9146(13) 0.1830(4) 0.089(4) Uani 0.504(6) 1 d D U P A 1
H53A H 0.247344 0.990244 0.206418 0.133 Uiso 0.504(6) 1 calc R U P A 1
H53B H 0.219391 0.879347 0.172525 0.133 Uiso 0.504(6) 1 calc R U P A 1
H53C H 0.257660 0.839847 0.198475 0.133 Uiso 0.504(6) 1 calc R U P A 1
C54 C 0.2482(5) 1.1147(11) 0.1405(6) 0.091(4) Uani 0.504(6) 1 d D U P A 1
H54A H 0.253116 1.158003 0.170953 0.137 Uiso 0.504(6) 1 calc R U P A 1
H54B H 0.267397 1.124591 0.137732 0.137 Uiso 0.504(6) 1 calc R U P A 1
H54C H 0.228994 1.160079 0.112675 0.137 Uiso 0.504(6) 1 calc R U P A 1
O13 O 0.2782(5) 1.159(3) 0.2826(8) 0.166(10) Uani 0.295(13) 1 d D U P B 1
H13A H 0.285300 1.223961 0.304375 0.248 Uiso 0.295(13) 1 d DR U P B 1
H13B H 0.277933 1.086882 0.296611 0.248 Uiso 0.295(13) 1 d DR U P B 1
O9B O 0.2109(3) 1.2989(15) 0.2031(4) 0.222(7) Uani 0.496(6) 1 d D U P A 2
N5B N 0.2406(3) 1.1719(10) 0.1821(5) 0.174(6) Uani 0.496(6) 1 d D U P A 2
C52B C 0.2127(3) 1.2332(15) 0.1709(5) 0.201(8) Uani 0.496(6) 1 d D U P A 2
H52B H 0.193877 1.227939 0.138478 0.241 Uiso 0.496(6) 1 calc R U P A 2
C53B C 0.2638(4) 1.200(2) 0.2339(6) 0.216(9) Uani 0.496(6) 1 d D U P A 2
H53D H 0.285242 1.157493 0.244802 0.323 Uiso 0.496(6) 1 calc R U P A 2
H53E H 0.266688 1.300604 0.239152 0.323 Uiso 0.496(6) 1 calc R U P A 2
H53F H 0.255220 1.161730 0.252676 0.323 Uiso 0.496(6) 1 calc R U P A 2
C54B C 0.2486(6) 1.0944(18) 0.1525(7) 0.149(8) Uani 0.496(6) 1 d D U P A 2
H54D H 0.271682 1.063398 0.172563 0.223 Uiso 0.496(6) 1 calc R U P A 2
H54E H 0.234016 1.013569 0.138819 0.223 Uiso 0.496(6) 1 calc R U P A 2
H54F H 0.245665 1.152981 0.125874 0.223 Uiso 0.496(6) 1 calc R U P A 2
O12 O 0.2243(4) 0.7964(14) 0.0848(5) 0.101(4) Uani 0.496(6) 1 d D U P A 2
H12A H 0.218(2) 0.841(5) 0.0579(15) 0.152 Uiso 0.496(6) 1 d D U P A 2
H12B H 0.2057(11) 0.796(16) 0.084(2) 0.152 Uiso 0.496(6) 1 d D U P A 2
O10 O -0.0176(4) 1.0869(10) 0.2004(4) 0.130(4) Uani 0.5 1 d D U P C -1
N6 N -0.0002(9) 0.9020(8) 0.2507(6) 0.078(2) Uani 0.5 1 d D U P C -1
C55 C -0.0113(8) 0.9597(14) 0.2081(7) 0.092(5) Uani 0.5 1 d D U P C -1
H55 H -0.014668 0.902944 0.181962 0.111 Uiso 0.5 1 calc R U P C -1
C56 C 0.0041(11) 0.7532(9) 0.2538(11) 0.107(6) Uani 0.5 1 d D U P C -1
H56A H -0.017680 0.708275 0.236933 0.160 Uiso 0.5 1 calc R U P C -1
H56B H 0.016797 0.725049 0.288241 0.160 Uiso 0.5 1 calc R U P C -1
H56C H 0.015937 0.725597 0.238494 0.160 Uiso 0.5 1 calc R U P C -1
C57 C 0.0164(9) 0.982(2) 0.2960(8) 0.124(9) Uani 0.5 1 d D U P C -1
H57A H 0.032374 1.045646 0.296235 0.186 Uiso 0.5 1 calc R U P C -1
H57B H 0.027915 0.919361 0.323967 0.186 Uiso 0.5 1 calc R U P C -1
H57C H -0.000108 1.035959 0.298081 0.186 Uiso 0.5 1 calc R U P C -1
O11 O 0.1701(4) 1.1535(13) 0.1596(5) 0.178(5) Uani 0.5 1 d D U P D 1
N7 N 0.1444(4) 0.9986(15) 0.0982(5) 0.150(4) Uani 0.5 1 d D U P D 1
C58 C 0.1668(4) 1.0933(14) 0.1237(5) 0.174(6) Uani 0.5 1 d D U P D 1
H58 H 0.181577 1.117471 0.113993 0.208 Uiso 0.5 1 calc R U P D 1
C59 C 0.1192(5) 0.972(2) 0.1080(8) 0.166(7) Uani 0.5 1 d D U P D 1
H59A H 0.098982 0.940250 0.078049 0.250 Uiso 0.5 1 calc R U P D 1
H59B H 0.114432 1.057409 0.119420 0.250 Uiso 0.5 1 calc R U P D 1
H59C H 0.126835 0.900491 0.133249 0.250 Uiso 0.5 1 calc R U P D 1
C60 C 0.1431(6) 0.923(2) 0.0581(8) 0.163(7) Uani 0.5 1 d D U P D 1
H60A H 0.121046 0.882420 0.036859 0.245 Uiso 0.5 1 calc R U P D 1
H60B H 0.159723 0.848963 0.071553 0.245 Uiso 0.5 1 calc R U P D 1
H60C H 0.147649 0.986834 0.039075 0.245 Uiso 0.5 1 calc R U P D 1
O11B O 0.1862(3) 0.8160(12) 0.1276(4) 0.141(4) Uani 0.5 1 d D U P E 2
N7B N 0.1346(3) 0.9012(15) 0.0789(5) 0.131(4) Uani 0.5 1 d D U P E 2
C58B C 0.1599(4) 0.8608(19) 0.1216(5) 0.139(5) Uani 0.5 1 d D U P E 2
H58B H 0.158081 0.865916 0.149104 0.167 Uiso 0.5 1 calc R U P E 2
C59B C 0.1358(5) 0.867(2) 0.0365(6) 0.152(6) Uani 0.5 1 d D U P E 2
H59D H 0.121169 0.788127 0.019368 0.228 Uiso 0.5 1 calc R U P E 2
H59E H 0.158484 0.843125 0.047034 0.228 Uiso 0.5 1 calc R U P E 2
H59F H 0.128388 0.947120 0.014501 0.228 Uiso 0.5 1 calc R U P E 2
C60B C 0.1047(4) 0.968(2) 0.0705(7) 0.151(6) Uani 0.5 1 d D U P E 2
H60D H 0.091099 0.999377 0.036454 0.226 Uiso 0.5 1 calc R U P E 2
H60E H 0.110879 1.048025 0.092333 0.226 Uiso 0.5 1 calc R U P E 2
H60F H 0.092121 0.902003 0.076970 0.226 Uiso 0.5 1 calc R U P E 2
S6 S -0.04225(10) 0.8053(6) 0.05029(17) 0.0574(16) Uani 0.430(8) 1 d D U P F 1
C47 C -0.0454(5) 0.9550(16) 0.0783(6) 0.121(7) Uani 0.430(8) 1 d D U P F 1
H47A H -0.043967 1.037422 0.062040 0.182 Uiso 0.430(8) 1 calc R U P F 1
H47B H -0.027330 0.956173 0.112876 0.182 Uiso 0.430(8) 1 calc R U P F 1
H47C H -0.066673 0.954692 0.075699 0.182 Uiso 0.430(8) 1 calc R U P F 1
S6B S -0.04789(7) 0.8506(3) 0.06688(15) 0.0526(11) Uani 0.570(8) 1 d D U P F 2
C47B C -0.0317(3) 0.8388(15) 0.0296(4) 0.105(4) Uani 0.570(8) 1 d D U P F 2
H47D H -0.040116 0.754788 0.009564 0.157 Uiso 0.570(8) 1 calc R U P F 2
H47E H -0.007488 0.835025 0.050237 0.157 Uiso 0.570(8) 1 calc R U P F 2
H47F H -0.038540 0.920227 0.008228 0.157 Uiso 0.570(8) 1 calc R U P F 2
S1 S 0.03524(4) 0.6926(2) 0.01989(5) 0.0824(6) Uani 1 1 d . . . . .
S2 S 0.13205(3) 0.58622(14) 0.20883(4) 0.0509(3) Uani 1 1 d D . . . .
S3 S 0.05673(4) 1.13654(13) 0.12472(4) 0.0572(4) Uani 1 1 d . . . . .
S4 S 0.08919(3) 0.80449(12) 0.27679(4) 0.0484(3) Uani 1 1 d . . . . .
S5 S 0.03757(3) 0.45806(17) 0.19786(6) 0.0739(5) Uani 1 1 d . . . . .

loop_
_atom_site_aniso_label
_atom_site_aniso_U_11
_atom_site_aniso_U_22
_atom_site_aniso_U_33
_atom_site_aniso_U_23
_atom_site_aniso_U_13
_atom_site_aniso_U_12
C1 0.0190(19) 0.027(2) 0.0281(18) 0.0012(16) 0.0159(16) 0.0006(15)
C2 0.0207(19) 0.028(2) 0.0341(19) -0.0025(16) 0.0198(17) -0.0003(16)
C3 0.026(2) 0.034(2) 0.048(2) -0.0150(19) 0.0241(19) -0.0078(17)
C4 0.021(2) 0.047(3) 0.050(2) -0.011(2) 0.0246(19) -0.0066(19)
C5 0.027(2) 0.037(2) 0.038(2) -0.0025(19) 0.0224(18) 0.0036(18)
C6 0.038(3) 0.041(3) 0.060(3) -0.027(2) 0.034(2) -0.013(2)
C7 0.026(2) 0.038(2) 0.052(2) -0.016(2) 0.025(2) -0.0078(19)
C8 0.027(2) 0.035(2) 0.041(2) -0.0072(19) 0.0232(19) 0.0008(18)
C9 0.032(2) 0.056(3) 0.036(2) -0.009(2) 0.0223(19) 0.006(2)
C10 0.029(2) 0.044(3) 0.039(2) -0.0086(19) 0.0204(19) 0.0020(19)
C11 0.024(2) 0.024(2) 0.038(2) -0.0105(16) 0.0220(18) -0.0058(16)
C12 0.030(2) 0.033(2) 0.038(2) -0.0057(18) 0.0225(18) -0.0029(18)
C13 0.027(2) 0.051(3) 0.042(2) 0.000(2) 0.022(2) 0.007(2)
C14 0.098(6) 0.223(10) 0.045(3) -0.006(5) 0.015(4) 0.093(6)
C15 0.051(3) 0.122(6) 0.048(3) 0.018(3) 0.026(3) 0.033(4)
C16 0.024(2) 0.0225(19) 0.0320(19) -0.0065(16) 0.0172(17) -0.0032(16)
C17 0.0192(18) 0.0176(19) 0.0195(16) -0.0013(13) 0.0076(15) -0.0048(14)
C18 0.0177(18) 0.0201(18) 0.0214(16) -0.0028(14) 0.0094(15) -0.0025(14)
C19 0.020(2) 0.025(2) 0.0265(18) -0.0028(16) 0.0060(16) 0.0009(16)
C20 0.031(2) 0.018(2) 0.0298(19) -0.0053(16) 0.0080(17) -0.0003(16)
C21 0.025(2) 0.0190(19) 0.0255(18) -0.0055(15) 0.0090(16) -0.0038(15)
C22 0.021(2) 0.027(2) 0.0267(18) -0.0056(16) 0.0018(16) -0.0027(16)
C23 0.026(2) 0.019(2) 0.0272(18) -0.0063(15) 0.0070(16) -0.0004(15)
C24 0.023(2) 0.0192(19) 0.0288(19) -0.0091(16) 0.0074(16) -0.0049(16)
C25 0.030(2) 0.020(2) 0.031(2) -0.0033(16) 0.0078(17) -0.0044(17)
C26 0.023(2) 0.0234(19) 0.0264(18) -0.0067(16) 0.0052(16) -0.0049(16)
C27 0.0195(19) 0.0202(19) 0.0303(19) -0.0080(16) 0.0113(16) -0.0041(15)
C28 0.025(2) 0.0212(19) 0.0313(19) -0.0037(16) 0.0114(17) -0.0029(16)
C29 0.029(2) 0.0211(19) 0.0250(18) -0.0048(16) 0.0060(16) -0.0042(17)
C30 0.107(5) 0.059(4) 0.051(3) 0.002(3) 0.033(3) -0.027(4)
C31 0.078(4) 0.043(3) 0.049(3) -0.003(2) 0.038(3) -0.013(3)
C32 0.0222(19) 0.0204(19) 0.0259(18) -0.0063(15) 0.0124(16) -0.0042(15)
C33 0.021(2) 0.026(2) 0.0301(19) -0.0028(16) 0.0145(17) -0.0063(16)
C34 0.0191(19) 0.029(2) 0.034(2) 0.0006(17) 0.0121(17) -0.0086(16)
C35 0.026(2) 0.032(3) 0.085(4) 0.018(2) 0.019(2) -0.005(2)
C36 0.020(2) 0.048(3) 0.088(4) 0.025(3) 0.019(2) -0.001(2)
C37 0.020(2) 0.030(2) 0.036(2) 0.0029(17) 0.0138(17) -0.0074(16)
C38 0.025(2) 0.028(2) 0.067(3) 0.013(2) 0.019(2) -0.0057(18)
C39 0.019(2) 0.036(3) 0.059(3) 0.011(2) 0.016(2) -0.0045(18)
C40 0.022(2) 0.031(2) 0.035(2) -0.0030(17) 0.0170(17) -0.0090(16)
C41 0.024(2) 0.035(2) 0.043(2) 0.005(2) 0.0153(18) -0.0051(19)
C42 0.021(2) 0.035(2) 0.041(2) -0.0039(19) 0.0166(18) -0.0065(17)
C43 0.021(2) 0.027(2) 0.0314(19) -0.0098(16) 0.0171(17) -0.0091(16)
C44 0.027(2) 0.035(2) 0.042(2) 0.0036(18) 0.0153(18) -0.0106(18)
C45 0.017(2) 0.040(3) 0.050(3) 0.009(2) 0.0098(19) -0.0077(18)
C46 0.048(4) 0.218(10) 0.131(6) 0.121(7) 0.048(4) 0.037(5)
C48 0.0164(18) 0.028(2) 0.0268(18) -0.0090(16) 0.0125(15) -0.0083(15)
Eu1 0.01164(8) 0.01459(9) 0.02012(8) 0.00186(7) 0.00700(7) -0.00035(7)
N1 0.0231(17) 0.0255(17) 0.0389(18) -0.0111(14) 0.0189(15) -0.0079(14)
N2 0.0211(16) 0.0257(17) 0.0316(16) -0.0111(13) 0.0152(14) -0.0066(13)
N3 0.0251(17) 0.0264(17) 0.0392(18) -0.0136(14) 0.0221(15) -0.0102(14)
O1 0.0200(13) 0.0302(15) 0.0393(14) 0.0034(12) 0.0207(12) 0.0011(11)
O2 0.0331(16) 0.0353(16) 0.0603(19) -0.0221(15) 0.0342(15) -0.0102(13)
O3 0.0194(13) 0.0239(14) 0.0232(12) -0.0043(10) 0.0032(11) 0.0000(11)
O4 0.0226(14) 0.0160(13) 0.0284(13) -0.0031(10) 0.0071(11) -0.0006(11)
O5 0.0229(14) 0.0328(15) 0.0280(13) 0.0031(12) 0.0064(12) -0.0111(12)
O6 0.0183(14) 0.0204(14) 0.0460(16) 0.0055(12) 0.0120(12) -0.0031(11)
O7 0.0356(17) 0.0309(16) 0.0432(17) 0.0082(13) 0.0235(15) 0.0139(13)
O8 0.0343(16) 0.0397(17) 0.0294(14) -0.0008(12) 0.0164(13) 0.0011(13)
N4 0.056(3) 0.065(3) 0.033(2) 0.0013(19) 0.0249(19) 0.002(2)
C49 0.042(2) 0.034(2) 0.036(2) 0.0003(19) 0.023(2) -0.001(2)
C50 0.097(5) 0.149(7) 0.069(4) -0.017(4) 0.052(4) 0.035(5)
C51 0.080(5) 0.143(7) 0.035(3) 0.016(4) 0.015(3) 0.001(5)
O9 0.102(7) 0.081(7) 0.074(7) 0.005(5) 0.046(6) 0.001(6)
N5 0.096(6) 0.066(6) 0.076(5) 0.004(4) 0.061(5) 0.007(5)
C52 0.093(6) 0.071(7) 0.079(6) 0.006(5) 0.061(6) 0.005(6)
C53 0.088(9) 0.117(10) 0.074(7) 0.033(7) 0.052(7) 0.016(8)
C54 0.134(9) 0.072(8) 0.090(8) 0.037(6) 0.075(7) 0.012(7)
O13 0.141(16) 0.24(2) 0.162(17) 0.007(16) 0.113(14) -0.002(15)
O9B 0.318(16) 0.247(15) 0.106(9) 0.022(9) 0.118(10) 0.150(13)
N5B 0.189(11) 0.177(10) 0.128(9) 0.034(8) 0.068(8) 0.040(9)
C52B 0.225(13) 0.207(13) 0.134(10) 0.047(10) 0.074(10) 0.071(11)
C53B 0.205(15) 0.248(17) 0.184(14) 0.018(15) 0.100(14) -0.009(14)
C54B 0.164(10) 0.105(10) 0.119(11) -0.005(9) 0.040(10) 0.026(10)
O12 0.114(7) 0.107(8) 0.091(7) -0.010(6) 0.061(7) 0.026(7)
O10 0.144(10) 0.099(8) 0.145(9) 0.043(7) 0.079(8) 0.030(8)
N6 0.100(6) 0.065(5) 0.105(5) 0.036(9) 0.079(5) 0.038(9)
C55 0.117(9) 0.083(8) 0.109(8) 0.035(8) 0.082(7) 0.046(8)
C56 0.094(17) 0.066(7) 0.177(11) 0.029(15) 0.085(10) 0.018(10)
C57 0.139(17) 0.101(13) 0.125(13) 0.034(13) 0.067(12) 0.017(15)
O11 0.265(14) 0.150(12) 0.175(12) 0.035(9) 0.155(11) 0.028(11)
N7 0.182(9) 0.104(7) 0.199(9) 0.018(7) 0.127(8) -0.017(7)
C58 0.203(11) 0.116(10) 0.209(12) 0.022(10) 0.116(10) -0.007(9)
C59 0.192(13) 0.138(11) 0.205(13) 0.012(11) 0.132(11) -0.023(10)
C60 0.198(11) 0.104(11) 0.200(13) -0.006(10) 0.116(11) -0.018(10)
O11B 0.152(10) 0.100(8) 0.192(11) -0.028(8) 0.106(9) 0.001(8)
N7B 0.173(9) 0.099(7) 0.182(10) 0.008(7) 0.135(8) -0.016(7)
C58B 0.177(10) 0.095(8) 0.190(10) 0.003(7) 0.128(8) -0.009(7)
C59B 0.210(13) 0.106(13) 0.176(14) -0.009(11) 0.129(12) -0.031(11)
C60B 0.179(12) 0.121(10) 0.196(13) 0.019(11) 0.130(11) -0.014(10)
S6 0.042(2) 0.056(3) 0.063(3) 0.023(2) 0.0215(17) -0.0118(18)
C47 0.134(11) 0.061(9) 0.099(10) 0.018(8) 0.018(9) 0.013(9)
S6B 0.0401(14) 0.0359(18) 0.072(2) 0.0118(14) 0.0237(13) -0.0068(11)
C47B 0.095(8) 0.129(9) 0.111(8) 0.067(7) 0.070(6) 0.035(7)
S1 0.0508(9) 0.1435(16) 0.0413(7) -0.0102(8) 0.0175(6) 0.0501(10)
S2 0.0536(8) 0.0645(9) 0.0403(6) -0.0004(6) 0.0292(6) 0.0144(7)
S3 0.0741(10) 0.0371(7) 0.0275(5) -0.0035(5) 0.0064(6) -0.0198(6)
S4 0.0649(8) 0.0252(6) 0.0353(6) -0.0039(5) 0.0144(6) -0.0129(6)
S5 0.0218(6) 0.0760(10) 0.0952(11) 0.0421(9) 0.0133(7) -0.0015(6)

loop_
_atom_type_symbol
_atom_type_description
_atom_type_scat_dispersion_real
_atom_type_scat_dispersion_imag
_atom_type_scat_source
C C 0.0033 0.0016 'International Tables Vol C Tables 4.2.6.8 and 6.1.1.4'
H H 0.0000 0.0000 'International Tables Vol C Tables 4.2.6.8 and 6.1.1.4'
Eu Eu -0.1578 3.6682 'International Tables Vol C Tables 4.2.6.8 and 6.1.1.4'
N N 0.0061 0.0033 'International Tables Vol C Tables 4.2.6.8 and 6.1.1.4'
O O 0.0106 0.0060 'International Tables Vol C Tables 4.2.6.8 and 6.1.1.4'
S S 0.1246 0.1234 'International Tables Vol C Tables 4.2.6.8 and 6.1.1.4'

loop_
_geom_angle_atom_site_label_1
_geom_angle_atom_site_label_2
_geom_angle_atom_site_label_3
_geom_angle
_geom_angle_site_symmetry_1
_geom_angle_site_symmetry_3
O2 C1 O1 122.2(3) . .
O2 C1 C2 118.2(3) . .
O1 C1 C2 119.6(3) . .
O2 C1 Eu1 48.52(17) . 7
O1 C1 Eu1 74.18(19) . 7
C2 C1 Eu1 164.2(2) . 7
C7 C2 C3 118.9(3) . .
C7 C2 C1 121.4(3) . .
C3 C2 C1 119.7(3) . .
C4 C3 C2 120.7(4) . .
C4 C3 H3 119.6 . .
C2 C3 H3 119.6 . .
C5 C4 C3 120.3(4) . .
C5 C4 H4 119.9 . .
C3 C4 H4 119.9 . .
C4 C5 C6 119.2(3) . .
C4 C5 C8 120.3(4) . .
C6 C5 C8 120.5(4) . .
C5 C6 C7 120.8(4) . .
C5 C6 H6 119.6 . .
C7 C6 H6 119.6 . .
C2 C7 C6 120.1(4) . .
C2 C7 H7 120.0 . .
C6 C7 H7 120.0 . .
C9 C8 C13 119.9(4) . .
C9 C8 C5 120.8(4) . .
C13 C8 C5 119.3(4) . .
C8 C9 C10 121.0(4) . .
C8 C9 H9 119.5 . .
C10 C9 H9 119.5 . .
C9 C10 C11 119.3(4) . .
C9 C10 S1 122.8(3) . .
C11 C10 S1 117.8(3) . .
C10 C11 C12 119.5(3) . .
C10 C11 C16 121.6(3) . .
C12 C11 C16 118.9(3) . .
C13 C12 C11 119.7(4) . .
C13 C12 S2 121.9(3) . .
C11 C12 S2 118.3(3) . .
C8 C13 C12 120.7(4) . .
C8 C13 H13 119.7 . .
C12 C13 H13 119.7 . .
S1 C14 H14A 109.5 . .
S1 C14 H14B 109.5 . .
H14A C14 H14B 109.5 . .
S1 C14 H14C 109.5 . .
H14A C14 H14C 109.5 . .
H14B C14 H14C 109.5 . .
S2 C15 H15A 109.5 . .
S2 C15 H15B 109.5 . .
H15A C15 H15B 109.5 . .
S2 C15 H15C 109.5 . .
H15A C15 H15C 109.5 . .
H15B C15 H15C 109.5 . .
N1 C16 N3 125.3(3) . .
N1 C16 C11 116.9(3) . .
N3 C16 C11 117.7(3) . .
O4 C17 O3 125.4(3) . .
O4 C17 C18 119.1(3) . .
O3 C17 C18 115.5(3) . .
C23 C18 C19 117.9(3) . .
C23 C18 C17 122.2(3) . .
C19 C18 C17 119.9(3) . .
C20 C19 C18 121.0(3) . .
C20 C19 H19 119.5 . .
C18 C19 H19 119.5 . .
C19 C20 C21 121.2(3) . .
C19 C20 H20 119.4 . .
C21 C20 H20 119.4 . .
C22 C21 C20 117.8(3) . .
C22 C21 C24 123.6(3) . .
C20 C21 C24 118.6(3) . .
C23 C22 C21 120.4(3) . .
C23 C22 H22 119.8 . .
C21 C22 H22 119.8 . .
C18 C23 C22 121.5(3) . .
C18 C23 H23 119.2 . .
C22 C23 H23 119.2 . .
C29 C24 C25 119.7(3) . .
C29 C24 C21 118.7(3) . .
C25 C24 C21 121.6(3) . .
C26 C25 C24 120.1(4) . .
C26 C25 H25 120.0 . .
C24 C25 H25 120.0 . .
C25 C26 C27 119.8(3) . .
C25 C26 S3 124.0(3) . .
C27 C26 S3 116.2(3) . .
C28 C27 C26 120.1(3) . .
C28 C27 C32 119.3(3) . .
C26 C27 C32 120.4(3) . .
C29 C28 C27 119.6(3) . .
C29 C28 S4 123.3(3) . .
C27 C28 S4 116.9(3) . .
C24 C29 C28 120.6(3) . .
C24 C29 H29 119.7 . .
C28 C29 H29 119.7 . .
S3 C30 H30A 109.5 . .
S3 C30 H30B 109.5 . .
H30A C30 H30B 109.5 . .
S3 C30 H30C 109.5 . .
H30A C30 H30C 109.5 . .
H30B C30 H30C 109.5 . .
S4 C31 H31A 109.5 . .
S4 C31 H31B 109.5 . .
H31A C31 H31B 109.5 . .
S4 C31 H31C 109.5 . .
H31A C31 H31C 109.5 . .
H31B C31 H31C 109.5 . .
N2 C32 N1 125.6(3) . .
N2 C32 C27 119.4(3) . .
N1 C32 C27 114.9(3) . .
O6 C33 O5 120.2(3) . .
O6 C33 C34 120.6(3) . .
O5 C33 C34 119.2(3) . .
O6 C33 Eu1 61.77(18) . 3_445
O5 C33 Eu1 58.80(18) . 3_445
C34 C33 Eu1 174.0(3) . 3_445
C39 C34 C35 118.0(4) . .
C39 C34 C33 122.8(4) . .
C35 C34 C33 119.2(4) . .
C34 C35 C36 120.8(4) . .
C34 C35 H35 119.6 . .
C36 C35 H35 119.6 . .
C37 C36 C35 121.1(4) . .
C37 C36 H36 119.5 . .
C35 C36 H36 119.5 . .
C38 C37 C36 117.4(4) . .
C38 C37 C40 122.3(4) . .
C36 C37 C40 120.3(4) . .
C37 C38 C39 121.6(4) . .
C37 C38 H38 119.2 . .
C39 C38 H38 119.2 . .
C34 C39 C38 121.0(4) . .
C34 C39 H39 119.5 . .
C38 C39 H39 119.5 . .
C41 C40 C45 118.0(4) . .
C41 C40 C37 120.6(4) . .
C45 C40 C37 121.4(4) . .
C40 C41 C42 121.3(4) . .
C40 C41 H41 119.4 . .
C42 C41 H41 119.4 . .
C41 C42 C43 120.5(4) . .
C41 C42 S5 122.7(3) . .
C43 C42 S5 116.8(3) . .
C44 C43 C42 118.5(3) . .
C44 C43 C48 122.5(3) . .
C42 C43 C48 118.9(3) . .
C43 C44 C45 120.0(4) . .
C43 C44 S6 116.0(3) . .
C45 C44 S6 121.2(3) . .
C43 C44 S6B 123.8(3) . .
C45 C44 S6B 115.2(3) . .
C40 C45 C44 121.6(4) . .
C40 C45 H45 119.2 . .
C44 C45 H45 119.2 . .
S5 C46 H46A 109.5 . .
S5 C46 H46B 109.5 . .
H46A C46 H46B 109.5 . .
S5 C46 H46C 109.5 . .
H46A C46 H46C 109.5 . .
H46B C46 H46C 109.5 . .
N2 C48 N3 126.0(3) . .
N2 C48 C43 118.4(3) . .
N3 C48 C43 115.5(3) . .
O1 Eu1 O3 75.64(9) . 6_575
O1 Eu1 O2 125.03(9) . 7
O3 Eu1 O2 80.22(10) 6_575 7
O1 Eu1 O4 78.37(9) . 4_535
O3 Eu1 O4 130.69(8) 6_575 4_535
O2 Eu1 O4 81.56(10) 7 4_535
O1 Eu1 O8 80.02(9) . .
O3 Eu1 O8 138.91(9) 6_575 .
O2 Eu1 O8 140.58(10) 7 .
O4 Eu1 O8 74.12(9) 4_535 .
O1 Eu1 O7 81.71(10) . .
O3 Eu1 O7 75.82(9) 6_575 .
O2 Eu1 O7 137.73(10) 7 .
O4 Eu1 O7 139.81(9) 4_535 .
O8 Eu1 O7 68.24(9) . .
O1 Eu1 O5 153.04(8) . 3
O3 Eu1 O5 131.27(8) 6_575 3
O2 Eu1 O5 69.75(9) 7 3
O4 Eu1 O5 82.46(8) 4_535 3
O8 Eu1 O5 76.59(9) . 3
O7 Eu1 O5 101.61(10) . 3
O1 Eu1 O6 148.66(8) . 3
O3 Eu1 O6 83.08(8) 6_575 3
O2 Eu1 O6 72.15(9) 7 3
O4 Eu1 O6 132.72(8) 4_535 3
O8 Eu1 O6 102.60(9) . 3
O7 Eu1 O6 70.82(10) . 3
O5 Eu1 O6 51.97(8) 3 3
O1 Eu1 C33 167.85(9) . 3
O3 Eu1 C33 106.81(10) 6_575 3
O2 Eu1 C33 66.96(10) 7 3
O4 Eu1 C33 107.28(10) 4_535 3
O8 Eu1 C33 91.07(10) . 3
O7 Eu1 C33 87.33(11) . 3
O5 Eu1 C33 26.04(9) 3 3
O6 Eu1 C33 26.04(9) 3 3
O1 Eu1 O1 78.16(8) . 7
O3 Eu1 O1 66.37(8) 6_575 7
O2 Eu1 O1 46.89(8) 7 7
O4 Eu1 O1 67.72(8) 4_535 7
O8 Eu1 O1 138.98(8) . 7
O7 Eu1 O1 140.43(9) . 7
O5 Eu1 O1 111.72(8) 3 7
O6 Eu1 O1 114.02(8) 3 7
C33 Eu1 O1 113.85(9) 3 7
O1 Eu1 C1 102.40(9) . 7
O3 Eu1 C1 73.85(9) 6_575 7
O2 Eu1 C1 22.76(9) 7 7
O4 Eu1 C1 71.84(9) 4_535 7
O8 Eu1 C1 144.52(9) . 7
O7 Eu1 C1 147.18(9) . 7
O5 Eu1 C1 89.27(10) 3 7
O6 Eu1 C1 93.26(9) 3 7
C33 Eu1 C1 89.66(10) 3 7
O1 Eu1 C1 24.27(8) 7 7
O1 Eu1 Eu1 44.51(6) . 7
O3 Eu1 Eu1 64.69(6) 6_575 7
O2 Eu1 Eu1 80.53(7) 7 7
O4 Eu1 Eu1 67.32(6) 4_535 7
O8 Eu1 Eu1 116.25(7) . 7
O7 Eu1 Eu1 118.07(8) . 7
O5 Eu1 Eu1 140.32(7) 3 7
O6 Eu1 Eu1 140.81(6) 3 7
C33 Eu1 Eu1 147.47(7) 3 7
O1 Eu1 Eu1 33.65(5) 7 7
C1 Eu1 Eu1 57.89(7) 7 7
C16 N1 C32 114.6(3) . .
C48 N2 C32 114.2(3) . .
C16 N3 C48 114.2(3) . .
C1 O1 Eu1 175.7(2) . .
C1 O1 Eu1 81.6(2) . 7
Eu1 O1 Eu1 101.84(8) . 7
C1 O2 Eu1 108.7(2) . 7
C17 O3 Eu1 141.9(2) . 6_576
C17 O4 Eu1 135.6(2) . 4_565
C33 O5 Eu1 95.2(2) . 3_445
C33 O6 Eu1 92.2(2) . 3_445
Eu1 O7 H7A 126(3) . .
Eu1 O7 H7B 127(3) . .
H7A O7 H7B 108(4) . .
C49 O8 Eu1 132.9(3) . .
C49 N4 C50 120.4(4) . .
C49 N4 C51 121.7(4) . .
C50 N4 C51 117.7(4) . .
O8 C49 N4 124.6(4) . .
O8 C49 H49 117.7 . .
N4 C49 H49 117.7 . .
N4 C50 H50A 109.5 . .
N4 C50 H50B 109.5 . .
H50A C50 H50B 109.5 . .
N4 C50 H50C 109.5 . .
H50A C50 H50C 109.5 . .
H50B C50 H50C 109.5 . .
N4 C51 H51A 109.5 . .
N4 C51 H51B 109.5 . .
H51A C51 H51B 109.5 . .
N4 C51 H51C 109.5 . .
H51A C51 H51C 109.5 . .
H51B C51 H51C 109.5 . .
C52 N5 C53 120.7(8) . .
C52 N5 C54 122.1(8) . .
C53 N5 C54 117.1(8) . .
O9 C52 N5 123.4(8) . .
O9 C52 H52 118.3 . .
N5 C52 H52 118.3 . .
N5 C53 H53A 109.5 . .
N5 C53 H53B 109.5 . .
H53A C53 H53B 109.5 . .
N5 C53 H53C 109.5 . .
H53A C53 H53C 109.5 . .
H53B C53 H53C 109.5 . .
N5 C54 H54A 109.5 . .
N5 C54 H54B 109.5 . .
H54A C54 H54B 109.5 . .
N5 C54 H54C 109.5 . .
H54A C54 H54C 109.5 . .
H54B C54 H54C 109.5 . .
H13A O13 H13B 105.5 . .
C52B N5B C54B 130.9(11) . .
C52B N5B C53B 105.0(8) . .
C54B N5B C53B 124.1(11) . .
O9B C52B N5B 120.8(9) . .
O9B C52B H52B 119.6 . .
N5B C52B H52B 119.6 . .
N5B C53B H53D 109.5 . .
N5B C53B H53E 109.5 . .
H53D C53B H53E 109.5 . .
N5B C53B H53F 109.5 . .
H53D C53B H53F 109.5 . .
H53E C53B H53F 109.5 . .
N5B C54B H54D 109.5 . .
N5B C54B H54E 109.5 . .
H54D C54B H54E 109.5 . .
N5B C54B H54F 109.5 . .
H54D C54B H54F 109.5 . .
H54E C54B H54F 109.5 . .
H12A O12 H12B 101(3) . .
C55 N6 C56 117.2(12) . .
C55 N6 C57 122.0(11) . .
C56 N6 C57 118.5(11) . .
O10 C55 N6 122.8(10) . .
O10 C55 H55 118.6 . .
N6 C55 H55 118.6 . .
N6 C56 H56A 109.5 . .
N6 C56 H56B 109.5 . .
H56A C56 H56B 109.5 . .
N6 C56 H56C 109.5 . .
H56A C56 H56C 109.5 . .
H56B C56 H56C 109.5 . .
N6 C57 H57A 109.5 . .
N6 C57 H57B 109.5 . .
H57A C57 H57B 109.5 . .
N6 C57 H57C 109.5 . .
H57A C57 H57C 109.5 . .
H57B C57 H57C 109.5 . .
C58 N7 C59 119.1(10) . .
C58 N7 C60 122.4(11) . .
C59 N7 C60 118.4(10) . .
O11 C58 N7 124.4(10) . .
O11 C58 H58 117.8 . .
N7 C58 H58 117.8 . .
N7 C59 H59A 109.5 . .
N7 C59 H59B 109.5 . .
H59A C59 H59B 109.5 . .
N7 C59 H59C 109.5 . .
H59A C59 H59C 109.5 . .
H59B C59 H59C 109.5 . .
N7 C60 H60A 109.5 . .
N7 C60 H60B 109.5 . .
H60A C60 H60B 109.5 . .
N7 C60 H60C 109.5 . .
H60A C60 H60C 109.5 . .
H60B C60 H60C 109.5 . .
C58B N7B C59B 116.6(10) . .
C58B N7B C60B 125.5(11) . .
C59B N7B C60B 117.7(10) . .
O11B C58B N7B 123.0(9) . .
O11B C58B H58B 118.5 . .
N7B C58B H58B 118.5 . .
N7B C59B H59D 109.5 . .
N7B C59B H59E 109.5 . .
H59D C59B H59E 109.5 . .
N7B C59B H59F 109.5 . .
H59D C59B H59F 109.5 . .
H59E C59B H59F 109.5 . .
N7B C60B H60D 109.5 . .
N7B C60B H60E 109.5 . .
H60D C60B H60E 109.5 . .
N7B C60B H60F 109.5 . .
H60D C60B H60F 109.5 . .
H60E C60B H60F 109.5 . .
C47 S6 C44 98.2(7) . .
S6 C47 H47A 109.5 . .
S6 C47 H47B 109.5 . .
H47A C47 H47B 109.5 . .
S6 C47 H47C 109.5 . .
H47A C47 H47C 109.5 . .
H47B C47 H47C 109.5 . .
C47B S6B C44 101.0(5) . .
S6B C47B H47D 109.5 . .
S6B C47B H47E 109.5 . .
H47D C47B H47E 109.5 . .
S6B C47B H47F 109.5 . .
H47D C47B H47F 109.5 . .
H47E C47B H47F 109.5 . .
C14 S1 C10 104.8(3) . .
C12 S2 C15 103.2(2) . .
C30 S3 C26 104.7(2) . .
C28 S4 C31 105.0(2) . .
C46 S5 C42 105.4(3) . .

loop_
_geom_bond_atom_site_label_1
_geom_bond_atom_site_label_2
_geom_bond_distance
_geom_bond_site_symmetry_2
C1 O2 1.243(4) .
C1 O1 1.264(4) .
C1 C2 1.497(5) .
C1 Eu1 3.044(3) 7
C2 C7 1.386(5) .
C2 C3 1.387(5) .
C3 C4 1.384(5) .
C3 H3 0.9500 .
C4 C5 1.381(6) .
C4 H4 0.9500 .
C5 C6 1.382(5) .
C5 C8 1.497(5) .
C6 C7 1.387(5) .
C6 H6 0.9500 .
C7 H7 0.9500 .
C8 C9 1.378(6) .
C8 C13 1.384(5) .
C9 C10 1.399(5) .
C9 H9 0.9500 .
C10 C11 1.405(5) .
C10 S1 1.763(4) .
C11 C12 1.405(5) .
C11 C16 1.496(5) .
C12 C13 1.395(5) .
C12 S2 1.769(4) .
C13 H13 0.9500 .
C14 S1 1.753(6) .
C14 H14A 0.9800 .
C14 H14B 0.9800 .
C14 H14C 0.9800 .
C15 S2 1.795(5) .
C15 H15A 0.9800 .
C15 H15B 0.9800 .
C15 H15C 0.9800 .
C16 N1 1.337(5) .
C16 N3 1.339(4) .
C17 O4 1.258(4) .
C17 O3 1.266(4) .
C17 C18 1.505(5) .
C18 C23 1.385(5) .
C18 C19 1.392(5) .
C19 C20 1.379(5) .
C19 H19 0.9500 .
C20 C21 1.396(5) .
C20 H20 0.9500 .
C21 C22 1.394(5) .
C21 C24 1.495(5) .
C22 C23 1.390(5) .
C22 H22 0.9500 .
C23 H23 0.9500 .
C24 C29 1.392(5) .
C24 C25 1.401(5) .
C25 C26 1.398(5) .
C25 H25 0.9500 .
C26 C27 1.400(5) .
C26 S3 1.767(4) .
C27 C28 1.397(5) .
C27 C32 1.504(5) .
C28 C29 1.397(5) .
C28 S4 1.773(4) .
C29 H29 0.9500 .
C30 S3 1.753(5) .
C30 H30A 0.9800 .
C30 H30B 0.9800 .
C30 H30C 0.9800 .
C31 S4 1.790(4) .
C31 H31A 0.9800 .
C31 H31B 0.9800 .
C31 H31C 0.9800 .
C32 N2 1.336(4) .
C32 N1 1.341(4) .
C33 O6 1.263(4) .
C33 O5 1.268(4) .
C33 C34 1.497(5) .
C33 Eu1 2.876(4) 3_445
C34 C39 1.373(6) .
C34 C35 1.386(6) .
C35 C36 1.393(6) .
C35 H35 0.9500 .
C36 C37 1.385(6) .
C36 H36 0.9500 .
C37 C38 1.378(5) .
C37 C40 1.501(5) .
C38 C39 1.388(5) .
C38 H38 0.9500 .
C39 H39 0.9500 .
C40 C41 1.386(5) .
C40 C45 1.388(5) .
C41 C42 1.392(5) .
C41 H41 0.9500 .
C42 C43 1.402(5) .
C42 S5 1.768(4) .
C43 C44 1.392(5) .
C43 C48 1.497(5) .
C44 C45 1.396(5) .
C44 S6 1.801(5) .
C44 S6B 1.807(5) .
C45 H45 0.9500 .
C46 S5 1.728(6) .
C46 H46A 0.9800 .
C46 H46B 0.9800 .
C46 H46C 0.9800 .
C48 N2 1.334(4) .
C48 N3 1.340(4) .
Eu1 O1 2.340(2) .
Eu1 O3 2.348(2) 6_575
Eu1 O2 2.408(3) 7
Eu1 O4 2.423(2) 4_535
Eu1 O8 2.457(3) .
Eu1 O7 2.466(3) .
Eu1 O5 2.470(3) 3
Eu1 O6 2.536(2) 3
Eu1 O1 2.960(3) 7
Eu1 Eu1 4.1333(7) 7
O7 H7A 0.825(19) .
O7 H7B 0.825(19) .
O8 C49 1.240(4) .
N4 C49 1.306(5) .
N4 C50 1.446(6) .
N4 C51 1.469(6) .
C49 H49 0.9500 .
C50 H50A 0.9800 .
C50 H50B 0.9800 .
C50 H50C 0.9800 .
C51 H51A 0.9800 .
C51 H51B 0.9800 .
C51 H51C 0.9800 .
O9 C52 1.254(8) .
N5 C52 1.307(8) .
N5 C53 1.448(8) .
N5 C54 1.483(9) .
C52 H52 0.9500 .
C53 H53A 0.9800 .
C53 H53B 0.9800 .
C53 H53C 0.9800 .
C54 H54A 0.9800 .
C54 H54B 0.9800 .
C54 H54C 0.9800 .
O13 H13A 0.8642 .
O13 H13B 0.8406 .
O9B C52B 1.269(9) .
N5B C52B 1.323(9) .
N5B C54B 1.430(10) .
N5B C53B 1.460(9) .
C52B H52B 0.9500 .
C53B H53D 0.9800 .
C53B H53E 0.9800 .
C53B H53F 0.9800 .
C54B H54D 0.9800 .
C54B H54E 0.9800 .
C54B H54F 0.9800 .
O12 H12A 0.872(18) .
O12 H12B 0.88(2) .
O10 C55 1.257(9) .
N6 C55 1.310(9) .
N6 C56 1.446(8) .
N6 C57 1.462(10) .
C55 H55 0.9500 .
C56 H56A 0.9800 .
C56 H56B 0.9800 .
C56 H56C 0.9800 .
C57 H57A 0.9800 .
C57 H57B 0.9800 .
C57 H57C 0.9800 .
O11 C58 1.239(9) .
N7 C58 1.309(9) .
N7 C59 1.441(9) .
N7 C60 1.469(10) .
C58 H58 0.9500 .
C59 H59A 0.9800 .
C59 H59B 0.9800 .
C59 H59C 0.9800 .
C60 H60A 0.9800 .
C60 H60B 0.9800 .
C60 H60C 0.9800 .
O11B C58B 1.251(9) .
N7B C58B 1.314(9) .
N7B C59B 1.451(9) .
N7B C60B 1.462(9) .
C58B H58B 0.9500 .
C59B H59D 0.9800 .
C59B H59E 0.9800 .
C59B H59F 0.9800 .
C60B H60D 0.9800 .
C60B H60E 0.9800 .
C60B H60F 0.9800 .
S6 C47 1.760(14) .
C47 H47A 0.9800 .
C47 H47B 0.9800 .
C47 H47C 0.9800 .
S6B C47B 1.770(11) .
C47B H47D 0.9800 .
C47B H47E 0.9800 .
C47B H47F 0.9800 .

loop_
_geom_torsion_atom_site_label_1
_geom_torsion_atom_site_label_2
_geom_torsion_atom_site_label_3
_geom_torsion_atom_site_label_4
_geom_torsion
_geom_torsion_site_symmetry_1
_geom_torsion_site_symmetry_4
O2 C1 C2 C7 167.4(4) . .
O1 C1 C2 C7 -13.6(5) . .
Eu1 C1 C2 C7 -162.4(7) 7 .
O2 C1 C2 C3 -12.4(5) . .
O1 C1 C2 C3 166.7(4) . .
Eu1 C1 C2 C3 17.8(11) 7 .
C7 C2 C3 C4 1.3(6) . .
C1 C2 C3 C4 -179.0(4) . .
C2 C3 C4 C5 -0.5(7) . .
C3 C4 C5 C6 -0.9(6) . .
C3 C4 C5 C8 180.0(4) . .
C4 C5 C6 C7 1.5(7) . .
C8 C5 C6 C7 -179.3(4) . .
C3 C2 C7 C6 -0.6(6) . .
C1 C2 C7 C6 179.6(4) . .
C5 C6 C7 C2 -0.7(7) . .
C4 C5 C8 C9 -55.9(6) . .
C6 C5 C8 C9 124.9(5) . .
C4 C5 C8 C13 123.8(5) . .
C6 C5 C8 C13 -55.4(6) . .
C13 C8 C9 C10 1.5(7) . .
C5 C8 C9 C10 -178.8(4) . .
C8 C9 C10 C11 -1.5(7) . .
C8 C9 C10 S1 175.8(4) . .
C9 C10 C11 C12 -0.4(6) . .
S1 C10 C11 C12 -177.9(3) . .
C9 C10 C11 C16 -178.8(4) . .
S1 C10 C11 C16 3.8(5) . .
C10 C11 C12 C13 2.3(6) . .
C16 C11 C12 C13 -179.3(4) . .
C10 C11 C12 S2 -173.6(3) . .
C16 C11 C12 S2 4.8(5) . .
C9 C8 C13 C12 0.4(7) . .
C5 C8 C13 C12 -179.3(4) . .
C11 C12 C13 C8 -2.3(6) . .
S2 C12 C13 C8 173.4(3) . .
C10 C11 C16 N1 -120.0(4) . .
C12 C11 C16 N1 61.7(5) . .
C10 C11 C16 N3 62.6(5) . .
C12 C11 C16 N3 -115.8(4) . .
O4 C17 C18 C23 -4.5(5) . .
O3 C17 C18 C23 175.5(3) . .
O4 C17 C18 C19 178.5(3) . .
O3 C17 C18 C19 -1.5(5) . .
C23 C18 C19 C20 -1.7(6) . .
C17 C18 C19 C20 175.5(3) . .
C18 C19 C20 C21 -0.5(6) . .
C19 C20 C21 C22 2.6(6) . .
C19 C20 C21 C24 -178.7(4) . .
C20 C21 C22 C23 -2.5(6) . .
C24 C21 C22 C23 178.8(4) . .
C19 C18 C23 C22 1.7(6) . .
C17 C18 C23 C22 -175.4(4) . .
C21 C22 C23 C18 0.4(6) . .
C22 C21 C24 C29 -135.5(4) . .
C20 C21 C24 C29 45.9(5) . .
C22 C21 C24 C25 47.8(6) . .
C20 C21 C24 C25 -130.8(4) . .
C29 C24 C25 C26 -2.7(6) . .
C21 C24 C25 C26 173.9(4) . .
C24 C25 C26 C27 0.1(6) . .
C24 C25 C26 S3 178.9(3) . .
C25 C26 C27 C28 3.7(6) . .
S3 C26 C27 C28 -175.2(3) . .
C25 C26 C27 C32 -170.4(4) . .
S3 C26 C27 C32 10.7(5) . .
C26 C27 C28 C29 -5.0(6) . .
C32 C27 C28 C29 169.3(4) . .
C26 C27 C28 S4 179.7(3) . .
C32 C27 C28 S4 -6.1(5) . .
C25 C24 C29 C28 1.5(6) . .
C21 C24 C29 C28 -175.3(4) . .
C27 C28 C29 C24 2.4(6) . .
S4 C28 C29 C24 177.4(3) . .
C28 C27 C32 N2 74.8(5) . .
C26 C27 C32 N2 -111.0(4) . .
C28 C27 C32 N1 -101.7(4) . .
C26 C27 C32 N1 72.5(5) . .
O6 C33 C34 C39 26.6(6) . .
O5 C33 C34 C39 -152.7(4) . .
O6 C33 C34 C35 -155.4(4) . .
O5 C33 C34 C35 25.3(6) . .
C39 C34 C35 C36 0.3(7) . .
C33 C34 C35 C36 -177.8(4) . .
C34 C35 C36 C37 2.3(8) . .
C35 C36 C37 C38 -2.7(8) . .
C35 C36 C37 C40 179.6(4) . .
C36 C37 C38 C39 0.6(7) . .
C40 C37 C38 C39 178.2(4) . .
C35 C34 C39 C38 -2.5(7) . .
C33 C34 C39 C38 175.6(4) . .
C37 C38 C39 C34 2.1(7) . .
C38 C37 C40 C41 163.6(4) . .
C36 C37 C40 C41 -18.8(6) . .
C38 C37 C40 C45 -19.2(6) . .
C36 C37 C40 C45 158.4(5) . .
C45 C40 C41 C42 -3.6(6) . .
C37 C40 C41 C42 173.6(4) . .
C40 C41 C42 C43 0.5(6) . .
C40 C41 C42 S5 -178.9(3) . .
C41 C42 C43 C44 2.5(6) . .
S5 C42 C43 C44 -178.1(3) . .
C41 C42 C43 C48 -175.9(3) . .
S5 C42 C43 C48 3.6(5) . .
C42 C43 C44 C45 -2.4(6) . .
C48 C43 C44 C45 176.0(4) . .
C42 C43 C44 S6 -163.7(4) . .
C48 C43 C44 S6 14.6(6) . .
C42 C43 C44 S6B 166.2(4) . .
C48 C43 C44 S6B -15.5(6) . .
C41 C40 C45 C44 3.7(6) . .
C37 C40 C45 C44 -173.5(4) . .
C43 C44 C45 C40 -0.8(7) . .
S6 C44 C45 C40 159.5(5) . .
S6B C44 C45 C40 -170.3(4) . .
C44 C43 C48 N2 78.1(5) . .
C42 C43 C48 N2 -103.6(4) . .
C44 C43 C48 N3 -105.3(4) . .
C42 C43 C48 N3 73.0(4) . .
N3 C16 N1 C32 -0.8(6) . .
C11 C16 N1 C32 -178.1(3) . .
N2 C32 N1 C16 -0.1(6) . .
C27 C32 N1 C16 176.2(3) . .
N3 C48 N2 C32 -1.9(5) . .
C43 C48 N2 C32 174.3(3) . .
N1 C32 N2 C48 1.3(5) . .
C27 C32 N2 C48 -174.8(3) . .
N1 C16 N3 C48 0.4(6) . .
C11 C16 N3 C48 177.6(3) . .
N2 C48 N3 C16 1.1(6) . .
C43 C48 N3 C16 -175.1(3) . .
O2 C1 O1 Eu1 7.4(3) . 7
C2 C1 O1 Eu1 -171.6(3) . 7
O1 C1 O2 Eu1 -9.6(4) . 7
C2 C1 O2 Eu1 169.5(3) . 7
O4 C17 O3 Eu1 25.7(6) . 6_576
C18 C17 O3 Eu1 -154.3(3) . 6_576
O3 C17 O4 Eu1 5.5(6) . 4_565
C18 C17 O4 Eu1 -174.5(2) . 4_565
O6 C33 O5 Eu1 7.3(4) . 3_445
C34 C33 O5 Eu1 -173.4(3) . 3_445
O5 C33 O6 Eu1 -7.1(4) . 3_445
C34 C33 O6 Eu1 173.6(3) . 3_445
Eu1 O8 C49 N4 170.2(3) . .
C50 N4 C49 O8 -0.9(8) . .
C51 N4 C49 O8 -176.1(5) . .
C53 N5 C52 O9 -4(2) . .
C54 N5 C52 O9 177.9(16) . .
C54B N5B C52B O9B -179.3(4) . .
C53B N5B C52B O9B 0.1(3) . .
C56 N6 C55 O10 176(3) . .
C57 N6 C55 O10 -22(6) . .
C59 N7 C58 O11 8(3) . .
C60 N7 C58 O11 -175.4(19) . .
C59B N7B C58B O11B 12(3) . .
C60B N7B C58B O11B -173.0(18) . .
C43 C44 S6 C47 -100.4(8) . .
C45 C44 S6 C47 98.5(8) . .
C43 C44 S6B C47B 69.5(6) . .
C45 C44 S6B C47B -121.4(6) . .
C9 C10 S1 C14 -0.8(6) . .
C11 C10 S1 C14 176.5(5) . .
C13 C12 S2 C15 -12.3(4) . .
C11 C12 S2 C15 163.5(4) . .
C25 C26 S3 C30 9.0(5) . .
C27 C26 S3 C30 -172.2(4) . .
C29 C28 S4 C31 18.7(4) . .
C27 C28 S4 C31 -166.2(3) . .
C41 C42 S5 C46 -15.7(5) . .
C43 C42 S5 C46 164.8(5) . .
